data_1101146
loop_
_publ_author_name
'Gerasko, Olga A.'
'Mainicheva, Ekaterina A.'
'Naumov, Dmitry Yu.'
'Kuratieva, Natalia V.'
'Sokolov, Maxim N.'
'Fedin, Vladimir P.'

_publ_section_title
;
 Synthesis and Crystal Structure of Unprecedented Oxo/Hydroxo-Bridged
 Polynuclear Gallium(III) Aqua Complexes
;
_journal_issue 12
_journal_name_full 'Inorganic Chemistry'
_journal_page_first 4133
_journal_page_last 4135
_journal_paper_doi 10.1021/ic0502271
_journal_volume 44
_journal_year 2005
_chemical_formula_sum 'Ga13 H96 N15 O105'
_chemical_formula_weight 2893.280
_space_group_IT_number 148
_symmetry_space_group_name_Hall '-R 3'
_symmetry_space_group_name_H-M 'R -3 :H'
_cell_angle_alpha 90.000
_cell_angle_beta 90.000
_cell_angle_gamma 120.000
_cell_formula_units_Z 3
_cell_length_a 19.9915(2)
_cell_length_b 19.9915(2)
_cell_length_c 18.5028(4)
_cell_volume 6404.1(2)
_cod_data_source_file ic0502271si20050213_054819.cif
_cod_data_source_block ga13
_cod_original_sg_symbol_Hall -R_3
_cod_original_sg_symbol_H-M 'R -3'
_cod_original_formula_sum 'H96 Ga13 N15 O105'
_cod_database_code 1101146

loop_
_symmetry_equiv_pos_site_id
_symmetry_equiv_pos_as_xyz
1 'x, y, z'
2 '-y, x-y, z'
3 '-x+y, -x, z'
4 '-x, -y, -z'
5 'y, -x+y, -z'
6 'x-y, x, -z'
7 '2/3+x, 1/3+y, 1/3+z'
8 '2/3-y, 1/3+x-y, 1/3+z'
9 '2/3-x+y, 1/3-x, 1/3+z'
10 '2/3-x, 1/3-y, 1/3-z'
11 '2/3+y, 1/3-x+y, 1/3-z'
12 '2/3+x-y, 1/3+x, 1/3-z'
13 '1/3+x, 2/3+y, 2/3+z'
14 '1/3-y, 2/3+x-y, 2/3+z'
15 '1/3-x+y, 2/3-x, 2/3+z'
16 '1/3-x, 2/3-y, 2/3-z'
17 '1/3+y, 2/3-x+y, 2/3-z'
18 '1/3+x-y, 2/3+x, 2/3-z'

loop_
_atom_site_aniso_label
_atom_site_aniso_U_11
_atom_site_aniso_U_22
_atom_site_aniso_U_33
_atom_site_aniso_U_12
_atom_site_aniso_U_13
_atom_site_aniso_U_23
Ga1 0.01019(16) 0.01019(16) 0.0122(2) 0.00510(8) 0.00000 0.00000
Ga2 0.01009(12) 0.01059(12) 0.01222(12) 0.00496(9) -0.00037(8) -0.00032(8)
Ga3 0.01218(12) 0.01298(12) 0.01636(13) 0.00610(9) -0.00018(8) -0.00227(8)
O1W 0.033(2) 0.0125(18) 0.077(4) 0.0047(17) -0.020(2) 0.005(2)
O2W 0.066(4) 0.056(3) 0.065(4) 0.032(3) 0.005(3) -0.007(3)
O3W 0.041(2) 0.0117(17) 0.020(2) 0.0070(17) -0.0081(17) 0.0010(16)
O4W 0.044(5) 0.075(6) 0.046(5) 0.029(5) 0.010(4) 0.026(5)
O5W 0.111(9) 0.126(9) 0.093(9) 0.036(7) -0.019(7) 0.032(7)
O11 0.0162(8) 0.0203(9) 0.0295(10) 0.0061(7) -0.0005(7) -0.0028(7)
O11N 0.0275(11) 0.098(2) 0.0245(10) 0.0382(14) -0.0033(9) -0.0179(12)
O12 0.0118(7) 0.0139(7) 0.0131(7) 0.0066(6) 0.0011(5) 0.0031(5)
O12N 0.0265(11) 0.0558(15) 0.0432(13) 0.0259(11) -0.0107(9) -0.0337(12)
O13 0.0128(7) 0.0118(7) 0.0110(7) 0.0061(6) -0.0008(5) -0.0012(5)
O13N 0.0205(9) 0.0365(11) 0.0299(10) 0.0116(9) -0.0015(8) -0.0162(9)
O21 0.0220(9) 0.0213(9) 0.0170(8) 0.0091(7) -0.0004(7) 0.0001(7)
O21N 0.0553(16) 0.0419(14) 0.0313(11) 0.0308(13) -0.0063(11) -0.0132(10)
O22 0.0130(7) 0.0147(7) 0.0173(7) 0.0068(6) -0.0007(6) -0.0038(6)
O22N 0.0540(15) 0.0413(13) 0.0277(11) 0.0294(13) 0.0012(10) -0.007(1)
O23N 0.0440(17) 0.120(3) 0.062(2) 0.050(2) -0.0011(15) -0.004(2)
O31 0.0223(9) 0.0208(9) 0.0212(8) 0.0119(7) 0.0034(7) 0.0023(7)
O31N 0.084(5) 0.104(6) 0.030(3) 0.047(5) 0.013(3) 0.009(4)
O32 0.0135(7) 0.0138(7) 0.0170(7) 0.0057(6) -0.0023(6) 0.0030(6)
O32N 0.084(5) 0.062(4) 0.084(5) 0.021(4) 0.009(4) -0.005(4)
O33N 0.095(5) 0.046(3) 0.045(3) 0.023(3) -0.011(3) 0.009(3)
O41 0.0209(9) 0.0191(8) 0.0230(8) 0.0122(7) 0.0008(7) -0.0042(7)
N1 0.0205(10) 0.0284(11) 0.0165(9) 0.0140(9) 0.0016(7) -0.0011(8)
N2 0.0346(14) 0.0340(14) 0.0296(12) 0.0170(12) 0.0058(10) 0.0012(10)
N3 0.070(5) 0.059(4) 0.054(4) 0.029(4) -0.003(4) 0.001(3)

loop_
_atom_site_label
_atom_site_type_symbol
_atom_site_fract_x
_atom_site_fract_y
_atom_site_fract_z
_atom_site_occupancy
_atom_site_symmetry_multiplicity
_atom_site_Wyckoff_symbol
_atom_site_attached_hydrogens
_atom_site_calc_flag
_atom_site_thermal_displace_type
_atom_site_U_iso_or_equiv
Ga1 Ga 0.0000 0.0000 0.0000 1.000 3 a ? d Uani 0.01085(12)
Ga2 Ga -0.020 0.1442(0) 0.0038(0) 1.000 18 f ? d Uani 0.01106(8)
Ga3 Ga 0.1243(0) 0.3048(0) 0.0941(0) 1.000 18 f ? d Uani 0.01393(8)
O1W O 0.2722(3) 0.5354(2) 0.1121(3) 0.500 18 f ? d Uani 0.0438(13)
O2W O 0.2564(4) 0.5019(4) 0.2157(4) 0.500 18 f ? d Uani 0.0621(17)
O3W O 0.0279(4) 0.1206(2) 0.2015(3) 0.500 18 f ? d Uani 0.0270(11)
O4W O -0.0887(7) -0.0261(9) 0.3471(7) 0.250 18 f ? d Uani 0.055(3)
O5W O 0.0075(13) 0.1118(14) 0.3572(12) 0.250 18 f ? d Uani 0.120(7)
O11 O 0.2313(1) 0.3904(1) 0.1166(1) 1.000 18 f ? d Uani 0.0234(4)
O11N O -0.1379(1) 0.0810(2) 0.1936(1) 1.000 18 f ? d Uani 0.0471(8)
O12 O 0.0743(1) 0.1895(1) -0.0499(1) 1.000 18 f ? d Uani 0.0129(3)
H12 H 0.0847 0.2197 -0.0925 1.000 18 f ? calc Uiso 0.01500
O12N O -0.2186(1) 0.1038(2) 0.2493(1) 1.000 18 f ? d Uani 0.0395(6)
O13 O 0.0381(1) 0.0966(1) 0.0538(1) 1.000 18 f ? d Uani 0.0119(3)
H13 H 0.0392 0.0953 0.1078 1.000 18 f ? calc Uiso 0.01400
O13N O -0.2552(1) 0.0304(1) 0.1553(1) 1.000 18 f ? d Uani 0.0302(5)
O21 O 0.1199(1) 0.2706(1) 0.1957(1) 1.000 18 f ? d Uani 0.0209(4)
O21N O -0.0035(2) 0.3556(2) -0.0446(1) 1.000 18 f ? d Uani 0.0400(6)
O22 O 0.0201(1) 0.2253(1) 0.0747(1) 1.000 18 f ? d Uani 0.0151(3)
H22 H -0.0178 0.2262 0.1050 1.000 18 f ? calc Uiso 0.01800
O22N O 0.0068(2) 0.4226(2) 0.0517(1) 1.000 18 f ? d Uani 0.0386(5)
O23N O -0.0954(2) 0.3758(3) -0.0150(2) 1.000 18 f ? d Uani 0.0714(11)
O31 O 0.1318(1) 0.3600(1) 0.0027(1) 1.000 18 f ? d Uani 0.0209(4)
O31N O 0.0201(6) 0.0890(6) 0.1988(5) 0.500 18 f ? d Uani 0.072(3)
O32 O -0.0756(1) 0.1732(1) -0.0609(1) 1.000 18 f ? d Uani 0.0153(3)
H32 H -0.0442 0.2230 -0.0813 1.000 18 f ? calc Uiso 0.01800
O32N O 0.0244(5) 0.1559(5) 0.2853(5) 0.500 18 f ? d Uani 0.084(2)
O33N O -0.0574(5) 0.0309(4) 0.2967(4) 0.500 18 f ? d Uani 0.068(2)
O41 O 0.0875(1) 0.3732(1) 0.1366(1) 1.000 18 f ? d Uani 0.0200(3)
N1 N -0.2037(1) 0.0718(1) 0.1988(1) 1.000 18 f ? d Uani 0.0210(4)
N2 N -0.0324(2) 0.3842(2) -0.0034(2) 1.000 18 f ? d Uani 0.0328(6)
N3 N -0.0011(5) 0.0899(5) 0.2573(5) 0.500 18 f ? d Uani 0.063(2)
H11A H 0.238(2) 0.4351(12) 0.104(3) 1.000 18 f ? d Uiso 0.071(17)
H11B H 0.262(2) 0.380(2) 0.093(3) 1.000 18 f ? d Uiso 0.09(2)
H21A H 0.1627(12) 0.283(2) 0.2174(18) 1.000 18 f ? d Uiso 0.044(12)
H21B H 0.092(3) 0.2212(8) 0.199(3) 1.000 18 f ? d Uiso 0.17(4)
H31A H 0.0954(15) 0.362(2) -0.0199(18) 1.000 18 f ? d Uiso 0.046(12)
H31B H 0.1675(19) 0.369(3) -0.0279(18) 1.000 18 f ? d Uiso 0.078(18)
H41A H 0.071(2) 0.3962(19) 0.1094(15) 1.000 18 f ? d Uiso 0.033(10)
H41B H 0.057(2) 0.354(3) 0.1732(18) 1.000 18 f ? d Uiso 0.085(19)

loop_
_geom_bond_atom_site_label_1
_geom_bond_atom_site_label_2
_geom_bond_site_symmetry_1
_geom_bond_site_symmetry_2
_geom_bond_distance
_geom_bond_publ_flag
Ga1 O13 . . 1.9567(15) no
Ga1 O13 . 4 1.9567(15) no
Ga1 O13 . 6 1.9567(15) no
Ga1 O13 . 3 1.9567(15) no
Ga1 O13 . 2 1.9567(15) no
Ga1 O13 . 5 1.9567(15) no
Ga2 O12 . 6 1.9081(16) no
Ga2 O32 . . 1.9108(16) no
Ga2 O12 . . 1.9134(16) no
Ga2 O22 . . 1.9207(16) no
Ga2 O13 . . 2.0537(16) no
Ga2 O13 . 6 2.1430(16) no
Ga3 O32 . 5 1.9190(17) no
Ga3 O22 . . 1.9197(17) no
Ga3 O31 . . 1.9841(19) no
Ga3 O21 . . 1.9875(18) no
Ga3 O11 . . 2.0030(19) no
Ga3 O41 . . 2.0080(18) no
O3W O31N . . 0.57(1) no
O3W N3 . . 1.193(11) no
O3W O32N . . 1.719(11) no
O4W O33N . . 1.359(13) no
O4W O5W . 2 1.41(3) no
O5W O4W . 3 1.41(3) no
O5W O32N . . 1.54(2) no
O11 H11A . . 0.865(10) no
O11 H11B . . 0.857(10) no
O11N N1 . . 1.236(3) no
O12 Ga2 . 5 1.9081(16) no
O12 H12 . . 0.9500 no
O12N N1 . . 1.251(3) no
O13 Ga2 . 5 2.1430(16) no
O13 H13 . . 1.0000 no
O13N N1 . . 1.241(3) no
O21 H21A . . 0.861(10) no
O21 H21B . . 0.86(1) no
O21N N2 . . 1.254(3) no
O22 H22 . . 0.9500 no
O22N N2 . . 1.281(4) no
O23N N2 . . 1.205(4) no
O31 H31A . . 0.857(10) no
O31 H31B . . 0.857(10) no
O31N N3 . . 1.165(12) no
O32 Ga3 . 6 1.9190(17) no
O32 H32 . . 0.9500 no
O32N N3 . . 1.263(11) no
O33N N3 . . 1.365(11) no
O41 H41A . . 0.855(10) no
O41 H41B . . 0.863(10) no
